data_4031260
loop_
_publ_author_name
'Reinoso, S.'
'Kortz, U.'
'Dickman, M.H.'

_publ_section_title
;
 Selective crystallization of dimeric vs. monomeric dimethyltin-containing
 tungstoarsenates(III) and -antimonates(III) with the guanidinium cation
;
_journal_name_full 'European Journal of Inorganic Chemistry'
_journal_page_first 947
_journal_page_last 953
_journal_volume 2009
_journal_year 2009
_chemical_formula_sum 'C18 H96 As2 N24 O75 Sn5 W18'
_chemical_name_systematic
;
(C (N H2)3)8 (((C H3)2 Sn (H2 O))4 ((C H3)2 Sn) (As W9 O33)2) (H2 O)5
;
_space_group_IT_number 14
_symmetry_space_group_name_Hall '-P 2yn'
_symmetry_space_group_name_H-M 'P 1 21/n 1'
_cell_angle_alpha 90
_cell_angle_beta 90.169
_cell_angle_gamma 90
_cell_formula_units_Z 2
_cell_length_a 12.969
_cell_length_b 19.469
_cell_length_c 20.593
_cell_volume 5199.575
_citation_journal_id_ASTM EJICFO
_cod_data_source_file Reinoso_EJICFO_2009_1670.cif
_cod_data_source_block C18H96As2N24O75Sn5W18
_cod_original_sg_symbol_Hall '-P 2ybc (x-z,y,z)'
_cod_database_code 4031260

loop_
_symmetry_equiv_pos_as_xyz
x,y,z
-x+1/2,y+1/2,-z+1/2
-x,-y,-z
x-1/2,-y-1/2,z-1/2

loop_
_atom_site_label
_atom_site_type_symbol
_atom_site_fract_x
_atom_site_fract_y
_atom_site_fract_z
_atom_site_occupancy
_atom_site_U_iso_or_equiv
H11 H+1 0.1087 0.372 -0.1658 1 0.0
O25 O-2 -0.2021 0.7434 -0.2045 1 0.0
H35 H+1 -0.4839 0.6694 -0.1132 1 0.0
N10 N-3 -0.44 0.676 -0.0812 1 0.0
W9 W+6 -0.10343 0.66984 -0.05911 1 0.0
O6 O-2 -0.1594 0.6957 0.0119 1 0.0
O8 O-2 0.276 0.8299 -0.1823 1 0.0
O30 O-2 0.0415 0.6813 -0.0402 1 0.0
H14 H+1 0.3836 0.4134 -0.3301 1 0.0
H13 H+1 0.3389 0.4899 -0.3343 1 0.0
H3 H+1 -0.238 0.3445 -0.2307 1 0.0
H31 H+1 -0.2686 0.5506 0.0603 0.5 0.0
H5 H+1 -0.3852 0.5082 -0.329 1 0.0
C6 C+4 -0.4472 0.7114 -0.3656 1 0.0
W4 W+6 0.1927 0.5522 -0.3281 0.05 0.0
H34 H+1 -0.3782 0.6574 -0.0827 1 0.0
H7 H+1 0.0136 0.3929 -0.0762 1 0.0
H36 H+1 -0.578 0.7674 0.0095 1 0.0
C7 C+4 -0.3113 0.8663 -0.0484 1 0.0
W7 W+6 -0.22464 0.64354 -0.20058 1 0.0
O12 O-2 0.1255 0.4725 -0.2825 1 0.0
H18 H+1 -0.3123 0.7389 -0.3955 1 0.0
H28 H+1 -0.3295 0.4954 -0.0968 0.5 0.0
O21 O-2 0.4241 0.3774 -0.1755 0.5 0.0
W2 W+6 -0.0656 0.5767 -0.3477 0.05 0.0
O36 O-2 -0.168 0.5688 -0.4907 1 0.0
O26 O-2 -0.2312 0.6578 -0.1092 1 0.0
O16 O-2 -0.055 0.6586 -0.1667 1 0.0
C4 C-4 0.1774 0.3555 -0.1779 1 0.0
H30 H+1 -0.38 0.5697 0.0754 0.5 0.0
O33 O-2 0.3082 0.6097 -0.0828 1 0.0
C2 C-4 -0.3111 0.5101 -0.3384 1 0.0
H25 H+1 -0.3873 0.8533 -0.1293 1 0.0
O32 O-2 0.2199 0.735 -0.0842 1 0.0
Sn2 Sn+4 0 0.5 0 1 0.0
O2 O-2 0.294 0.6828 -0.3769 1 0.0
N12 N-3 -0.3941 0.7211 0.0162 1 0.0
H6 H+1 -0.296 0.4814 -0.3762 1 0.0
O5 O-2 -0.0909 0.8649 -0.1952 1 0.0
O4 O-2 -0.3548 0.6434 -0.2201 1 0.0
H38 H+1 -0.4066 0.7449 0.0516 1 0.0
O35 O-2 0.2569 0.5098 -0.1718 1 0.0
O37 O-2 -0.5013 0.8165 -0.187 0.5 0.0
O3 O-2 -0.1221 0.7221 -0.3976 1 0.0
O39 O-2 -0.496 0.5933 -0.5365 0.5 0.0
H15 H+1 0.4252 0.4713 -0.2814 1 0.0
O19 O-2 0.279 0.6034 -0.2642 1 0.0
O17 O-2 0.0818 0.7003 -0.3666 1 0.0
H37 H+1 -0.6069 0.7373 -0.0564 1 0.0
W5 W+6 -0.05528 0.67885 -0.33887 0.95 0.0
H27 H+1 -0.4431 0.9093 -0.031 1 0.0
H17 H+1 -0.4647 0.6618 -0.2851 1 0.0
N9 N-3 -0.464 0.5426 -0.0179 0.5 0.0
W11 W+6 0.21623 0.75042 -0.17482 1 0.0
O18 O-2 0.1915 0.7268 -0.2619 1 0.0
N11 N-3 -0.5616 0.743 -0.025 1 0.0
H8 H+1 0.035 0.4598 -0.1192 1 0.0
N7 N-3 -0.3021 0.5071 -0.0592 0.5 0.0
H23 H+1 -0.1725 0.8318 -0.0374 1 0.0
N4 N-3 -0.2228 0.8532 -0.0172 1 0.0
W10 W+6 0.17808 0.64449 -0.0451 1 0.0
H32 H+1 -0.5001 0.5597 0.0145 0.5 0.0
O9 O-2 0.448 0.5721 -0.1798 1 0.0
O14 O-2 0.1561 0.573 -0.3697 1 0.0
N1 N-3 -0.4986 0.6805 -0.3177 1 0.0
O10 O-2 0.0516 0.6111 -0.2716 1 0.0
O15 O-2 -0.0424 0.5926 -0.3795 1 0.0
H24 H+1 -0.2807 0.8203 -0.1303 1 0.0
O13 O-2 -0.3896 0.4769 -0.196 1 0.0
O22 O-2 -0.1654 0.6458 -0.2866 1 0.0
W6 W+6 0.0943 0.714 -0.3302 0.05 0.0
W1 W+6 0.03543 0.51425 -0.33776 0.95 0.0
H2 H+1 -0.123 0.3702 -0.2162 1 0.0
H10 H+1 0.1711 0.3118 -0.2011 1 0.0
W8 W+6 -0.06717 0.77795 -0.18748 1 0.0
W12 W+6 0.31922 0.59384 -0.17306 1 0.0
H12 H+1 0.2191 0.3489 -0.1386 1 0.0
O28 O-2 0.0764 0.7797 -0.1681 1 0.0
O31 O-2 0.1309 0.5583 -0.0385 1 0.0
As1 As+3 0.04037 0.59366 -0.18609 1 0.0
W3 W+6 0.19822 0.65207 -0.32614 0.95 0.0
H33 H+1 -0.4956 0.5317 -0.0545 0.5 0.0
C3 C-4 -0.0093 0.4398 -0.0857 1 0.0
O7 O-2 0.2208 0.6626 0.0324 1 0.0
H29 H+1 -0.2355 0.5018 -0.0526 0.5 0.0
Sn1 Sn+4 -0.22842 0.47375 -0.25806 1 0.0
N5 N-3 -0.3285 0.844 -0.1099 1 0.0
N3 N-3 -0.4999 0.7394 -0.4145 1 0.0
O23 O-2 -0.0361 0.7499 -0.2739 1 0.0
O1 O-2 0.0369 0.4621 -0.405 1 0.0
C9 C+4 -0.4674 0.7147 -0.0296 1 0.0
H4 H+1 -0.291 0.5576 -0.3474 1 0.0
H26 H+1 -0.3701 0.9106 0.0272 1 0.0
Sn3 Sn+4 0.24909 0.42818 -0.2383 1 0.0
H22 H+1 -0.2149 0.8661 0.0235 1 0.0
O38 O-2 -0.334 0.6523 -0.5111 0.5 0.0
C5 C-4 0.3646 0.4542 -0.3049 1 0.0
N8 N-3 -0.334 0.5535 0.0483 0.5 0.0
H16 H+1 -0.5664 0.6789 -0.3186 1 0.0
H20 H+1 -0.5677 0.7374 -0.4149 1 0.0
H1 H+1 -0.2129 0.3853 -0.1651 1 0.0
N6 N-3 -0.3831 0.8992 -0.0134 1 0.0
O24 O-2 -0.1987 0.5509 -0.1939 1 0.0
C8 C+4 -0.3623 0.5331 -0.0117 0.5 0.0
H19 H+1 -0.3092 0.6985 -0.3321 1 0.0
O11 O-2 -0.0809 0.4908 -0.2969 1 0.0
H21 H+1 -0.4669 0.7599 -0.4464 1 0.0
O20 O-2 0.1524 0.6394 -0.1572 1 0.0
H39 H+1 -0.3336 0.7015 0.0108 1 0.0
O34 O-2 0.3358 0.6943 -0.1808 1 0.0
C1 C-4 -0.1963 0.3812 -0.2113 1 0.0
H9 H+1 -0.0808 0.4389 -0.1012 1 0.0
O29 O-2 -0.0923 0.5785 -0.0488 1 0.0
O27 O-2 -0.0964 0.7647 -0.0984 1 0.0
N2 N-3 -0.3445 0.7169 -0.3642 1 0.0
